data_7208825
loop_
_publ_author_name
'Jones, Andrew O. F.'
'Lem\'ee-Cailleau, Marie-H\'el\`ene'
'Martins, David M. S.'
'McIntyre, Garry J.'
'Oswald, Iain D. H.'
'Pulham, Colin R.'
'Spanswick, Christopher K.'
'Thomas, Lynne H.'
'Wilson, Chick C.'

_publ_section_title
;
 Temperature dependent solid-state proton migration in dimethylurea-oxalic
 acid complexes.
;
_journal_issue 38
_journal_name_full 'Physical chemistry chemical physics : PCCP'
_journal_page_first 13273
_journal_page_last 13283
_journal_paper_doi 10.1039/c2cp41782k
_journal_volume 14
_journal_year 2012
_chemical_formula_sum 'C8 H18 N4 O6'
_chemical_formula_weight 266.26
_chemical_name_common
;
bis(N,N-Dimethylurea) oxalic acid
;
_chemical_name_systematic
;
bis(N,N-Dimethylurea) ethanedioic acid
;
_space_group_IT_number 14
_symmetry_cell_setting monoclinic
_symmetry_space_group_name_Hall '-P 2ybc'
_symmetry_space_group_name_H-M 'P 1 21/c 1'
_atom_sites_solution_hydrogens difamp
_atom_sites_solution_primary direct
_atom_sites_solution_secondary difmap
_audit_creation_method SHELXL-97
_cell_angle_alpha 90.00
_cell_angle_beta 107.306(12)
_cell_angle_gamma 90.00
_cell_formula_units_Z 4
_cell_length_a 14.992(2)
_cell_length_b 6.4333(7)
_cell_length_c 13.610(2)
_cell_measurement_reflns_used 10680
_cell_measurement_temperature 100
_cell_measurement_theta_max 55.03
_cell_measurement_theta_min 6.07
_cell_volume 1253.2(3)
_computing_cell_refinement 'CrystalClear 1.4.0 (Rigaku, 2008)'
_computing_data_collection 'CrystalClear 1.4.0 (Rigaku, 2008)'
_computing_data_reduction 'CrystalClear 1.4.0 (Rigaku, 2008)'
_computing_molecular_graphics 'Mercury (McRae, 2006)'
_computing_publication_material 'WINGX (Farrugia, 1999)'
_computing_structure_refinement 'SHELXL-97 (Sheldrick, 2008)'
_computing_structure_solution 'SHELXS-97 (Sheldrick, 2008)'
_diffrn_ambient_temperature 100
_diffrn_measured_fraction_theta_full 0.957
_diffrn_measured_fraction_theta_max 0.957
_diffrn_measurement_device_type 'Rigaku R-AXIS RAPID IP Image Plate'
_diffrn_measurement_method 'Image plate'
_diffrn_radiation_monochromator graphite
_diffrn_radiation_source 'fine-focus sealed tube'
_diffrn_radiation_type MoK\a
_diffrn_radiation_wavelength 0.71075
_diffrn_reflns_av_R_equivalents 0.0213
_diffrn_reflns_av_sigmaI/netI 0.0212
_diffrn_reflns_limit_h_max 19
_diffrn_reflns_limit_h_min -19
_diffrn_reflns_limit_k_max 8
_diffrn_reflns_limit_k_min -8
_diffrn_reflns_limit_l_max 17
_diffrn_reflns_limit_l_min -17
_diffrn_reflns_number 14722
_diffrn_reflns_theta_full 27.48
_diffrn_reflns_theta_max 27.48
_diffrn_reflns_theta_min 3.03
_exptl_absorpt_coefficient_mu 0.120
_exptl_absorpt_correction_T_max 1.0000
_exptl_absorpt_correction_T_min 0.8209
_exptl_absorpt_correction_type multi-scan
_exptl_absorpt_process_details 'ABSCOR, Rigaku 1995'
_exptl_crystal_colour colourless
_exptl_crystal_density_diffrn 1.411
_exptl_crystal_density_method 'not measured'
_exptl_crystal_description prism
_exptl_crystal_F_000 568
_exptl_crystal_size_max 0.4
_exptl_crystal_size_mid 0.2
_exptl_crystal_size_min 0.2
_refine_diff_density_max 0.312
_refine_diff_density_min -0.201
_refine_diff_density_rms 0.053
_refine_ls_extinction_method none
_refine_ls_goodness_of_fit_ref 1.077
_refine_ls_hydrogen_treatment refall
_refine_ls_matrix_type full
_refine_ls_number_parameters 235
_refine_ls_number_reflns 2753
_refine_ls_number_restraints 0
_refine_ls_restrained_S_all 1.077
_refine_ls_R_factor_all 0.0566
_refine_ls_R_factor_gt 0.0443
_refine_ls_shift/su_max 0.002
_refine_ls_shift/su_mean 0.000
_refine_ls_structure_factor_coef Fsqd
_refine_ls_weighting_details 'calc w=1/[\s^2^(Fo^2^)+(0.0687P)^2^+0.1788P] where P=(Fo^2^+2Fc^2^)/3'
_refine_ls_weighting_scheme calc
_refine_ls_wR_factor_gt 0.1111
_refine_ls_wR_factor_ref 0.1180
_reflns_number_gt 2097
_reflns_number_total 2753
_reflns_threshold_expression >2\s(I)
_cod_data_source_file c2cp41782k.txt
_cod_data_source_block dmuox_100k
_cod_original_sg_symbol_H-M P21/c
_cod_database_code 7208825

loop_
_symmetry_equiv_pos_as_xyz
'x, y, z'
'-x, y+1/2, -z+1/2'
'-x, -y, -z'
'x, -y-1/2, z-1/2'

loop_
_atom_site_label
_atom_site_type_symbol
_atom_site_fract_x
_atom_site_fract_y
_atom_site_fract_z
_atom_site_U_iso_or_equiv
_atom_site_adp_type
_atom_site_occupancy
_atom_site_symmetry_multiplicity
_atom_site_calc_flag
O1 O 0.48080(7) 0.23914(15) 0.37132(8) 0.0269(3) Uani 1 1 d
N1 N 0.56703(9) -0.0589(2) 0.39715(10) 0.0241(3) Uani 1 1 d
N2 N 0.40500(8) -0.06629(19) 0.34393(10) 0.0240(3) Uani 1 1 d
C14 C 0.48534(10) 0.0396(2) 0.37111(10) 0.0214(3) Uani 1 1 d
C17 C 0.40442(12) -0.2926(2) 0.34167(14) 0.0286(3) Uani 1 1 d
C18 C 0.31603(11) 0.0451(3) 0.31512(15) 0.0316(4) Uani 1 1 d
O2 O 0.98321(7) 0.75111(15) 0.60451(8) 0.0248(3) Uani 1 1 d
N3 N 1.05724(8) 1.05468(19) 0.65519(9) 0.0231(3) Uani 1 1 d
N4 N 0.89767(9) 1.0495(2) 0.57324(10) 0.0236(3) Uani 1 1 d
C2 C 0.97897(10) 0.9489(2) 0.61005(10) 0.0204(3) Uani 1 1 d
C5 C 1.05707(11) 1.2809(2) 0.66369(13) 0.0267(3) Uani 1 1 d
C6 C 1.14635(11) 0.9461(3) 0.69471(13) 0.0277(3) Uani 1 1 d
O3 O 0.61303(7) 0.47901(16) 0.41178(8) 0.0264(3) Uani 1 1 d
O4 O 0.71833(8) 0.22795(16) 0.46794(11) 0.0405(3) Uani 1 1 d
O5 O 0.85156(7) 0.51271(16) 0.54501(8) 0.0273(3) Uani 1 1 d
O6 O 0.75460(8) 0.75993(16) 0.45950(9) 0.0314(3) Uani 1 1 d
C8 C 0.77198(10) 0.5805(2) 0.48746(11) 0.0218(3) Uani 1 1 d
C10 C 0.69567(10) 0.4098(2) 0.45340(11) 0.0232(3) Uani 1 1 d
H12 H 0.8957(13) 1.187(3) 0.5694(14) 0.034(5) Uiso 1 1 d
H2 H 0.6198(14) 0.019(3) 0.4180(14) 0.039(5) Uiso 1 1 d
H16 H 1.1958(14) 1.011(3) 0.6711(15) 0.046(5) Uiso 1 1 d
H3 H 0.4317(14) -0.347(3) 0.2904(15) 0.046(5) Uiso 1 1 d
H11 H 0.8471(14) 0.970(3) 0.5362(14) 0.039(5) Uiso 1 1 d
H1 H 0.5686(14) -0.200(3) 0.3967(14) 0.039(5) Uiso 1 1 d
H13 H 1.0067(13) 1.327(3) 0.6902(13) 0.034(5) Uiso 1 1 d
H6 H 0.317(2) 0.151(5) 0.274(3) 0.126(13) Uiso 1 1 d
H4 H 0.4382(14) -0.350(3) 0.4063(15) 0.043(5) Uiso 1 1 d
H15 H 1.0524(14) 1.343(3) 0.5990(15) 0.043(5) Uiso 1 1 d
H14 H 1.1162(16) 1.326(3) 0.7114(16) 0.053(6) Uiso 1 1 d
H7 H 0.293(2) 0.068(5) 0.369(3) 0.126(12) Uiso 1 1 d
H8 H 0.268(2) -0.045(5) 0.271(3) 0.111(11) Uiso 1 1 d
H18 H 1.1665(15) 0.953(3) 0.7698(18) 0.065(7) Uiso 1 1 d
H5 H 0.3402(18) -0.344(3) 0.3223(18) 0.065(7) Uiso 1 1 d
H17 H 1.1369(19) 0.807(4) 0.671(2) 0.075(8) Uiso 1 1 d
H9 H 0.5490(18) 0.343(4) 0.3915(19) 0.079(8) Uiso 1 1 d
H10 H 0.9084(18) 0.645(4) 0.5689(18) 0.073(7) Uiso 1 1 d

loop_
_atom_site_aniso_label
_atom_site_aniso_U_11
_atom_site_aniso_U_22
_atom_site_aniso_U_33
_atom_site_aniso_U_23
_atom_site_aniso_U_13
_atom_site_aniso_U_12
O1 0.0210(5) 0.0172(5) 0.0400(6) 0.0016(4) 0.0051(5) 0.0005(4)
N1 0.0185(6) 0.0172(7) 0.0336(7) 0.0007(5) 0.0033(5) -0.0008(5)
N2 0.0174(6) 0.0198(6) 0.0319(6) 0.0009(5) 0.0026(5) 0.0008(5)
C14 0.0217(7) 0.0200(7) 0.0218(7) 0.0022(5) 0.0053(6) 0.0010(6)
C17 0.0249(8) 0.0203(8) 0.0384(9) -0.0015(7) 0.0062(7) -0.0029(6)
C18 0.0179(8) 0.0285(9) 0.0445(10) 0.0005(8) 0.0035(7) 0.0028(7)
O2 0.0213(5) 0.0175(5) 0.0331(5) -0.0009(4) 0.0043(4) -0.0003(4)
N3 0.0183(6) 0.0192(6) 0.0294(6) -0.0005(5) 0.0036(5) -0.0003(5)
N4 0.0208(7) 0.0160(7) 0.0315(7) -0.0007(5) 0.0040(6) -0.0011(5)
C2 0.0208(7) 0.0192(7) 0.0214(6) 0.0010(5) 0.0064(6) -0.0002(6)
C5 0.0249(8) 0.0209(8) 0.0336(8) -0.0047(6) 0.0074(7) -0.0045(6)
C6 0.0185(8) 0.0266(8) 0.0342(8) 0.0008(7) 0.0021(7) 0.0001(6)
O3 0.0183(5) 0.0188(5) 0.0385(6) 0.0029(4) 0.0029(5) 0.0000(4)
O4 0.0221(6) 0.0160(6) 0.0759(9) 0.0008(5) 0.0029(6) -0.0003(5)
O5 0.0206(6) 0.0195(6) 0.0369(6) 0.0036(4) 0.0009(5) -0.0004(4)
O6 0.0232(6) 0.0179(6) 0.0468(7) 0.0037(5) 0.0008(5) -0.0016(4)
C8 0.0202(7) 0.0186(7) 0.0269(7) 0.0009(6) 0.0076(6) 0.0010(6)
C10 0.0225(8) 0.0184(7) 0.0295(7) -0.0006(6) 0.0087(6) -0.0011(6)

loop_
_atom_type_symbol
_atom_type_description
_atom_type_scat_dispersion_real
_atom_type_scat_dispersion_imag
_atom_type_scat_source
C C 0.0033 0.0016 'International Tables Vol C Tables 4.2.6.8 and 6.1.1.4'
H H 0.0000 0.0000 'International Tables Vol C Tables 4.2.6.8 and 6.1.1.4'
N N 0.0061 0.0033 'International Tables Vol C Tables 4.2.6.8 and 6.1.1.4'
O O 0.0106 0.0060 'International Tables Vol C Tables 4.2.6.8 and 6.1.1.4'

loop_
_geom_angle_atom_site_label_1
_geom_angle_atom_site_label_2
_geom_angle_atom_site_label_3
_geom_angle
C14 O1 H9 121.6(12)
C14 N1 H2 117.8(12)
C14 N1 H1 119.9(13)
H2 N1 H1 122.3(18)
C14 N2 C17 120.97(12)
C14 N2 C18 119.98(13)
C17 N2 C18 119.05(13)
O1 C14 N1 121.34(13)
O1 C14 N2 117.75(12)
N1 C14 N2 120.91(13)
N2 C17 H3 112.0(11)
N2 C17 H4 111.6(12)
H3 C17 H4 107.7(16)
N2 C17 H5 110.2(13)
H3 C17 H5 105.9(18)
H4 C17 H5 109.2(17)
N2 C18 H6 111(2)
N2 C18 H7 113(2)
H6 C18 H7 118(3)
N2 C18 H8 108.6(18)
H6 C18 H8 103(3)
H7 C18 H8 102(2)
C2 O2 H10 120.1(11)
C2 N3 C5 121.43(12)
C2 N3 C6 120.49(13)
C5 N3 C6 118.05(12)
C2 N4 H12 121.0(12)
C2 N4 H11 116.1(12)
H12 N4 H11 120.8(17)
O2 C2 N3 118.79(13)
O2 C2 N4 120.99(13)
N3 C2 N4 120.21(13)
N3 C5 H13 110.6(10)
N3 C5 H15 110.3(12)
H13 C5 H15 111.3(16)
N3 C5 H14 109.2(12)
H13 C5 H14 108.3(16)
H15 C5 H14 107.0(16)
N3 C6 H16 111.9(11)
N3 C6 H18 109.2(13)
H16 C6 H18 107.2(17)
N3 C6 H17 107.4(16)
H16 C6 H17 109.9(19)
H18 C6 H17 111.2(19)
C10 O3 H9 115.4(12)
C8 O5 H10 112.7(12)
O6 C8 O5 125.56(13)
O6 C8 C10 120.40(13)
O5 C8 C10 114.03(12)
O4 C10 O3 126.37(13)
O4 C10 C8 119.04(13)
O3 C10 C8 114.59(12)

loop_
_geom_bond_atom_site_label_1
_geom_bond_atom_site_label_2
_geom_bond_distance
O1 C14 1.2857(17)
O1 H9 1.19(3)
N1 C14 1.3299(18)
N1 H2 0.91(2)
N1 H1 0.91(2)
N2 C14 1.3365(19)
N2 C17 1.4563(19)
N2 C18 1.461(2)
C17 H3 0.97(2)
C17 H4 0.95(2)
C17 H5 0.98(2)
C18 H6 0.88(4)
C18 H7 0.92(4)
C18 H8 0.98(3)
O2 C2 1.2777(16)
O2 H10 1.28(3)
N3 C2 1.3372(19)
N3 C5 1.4601(19)
N3 C6 1.461(2)
N4 C2 1.3385(19)
N4 H12 0.89(2)
N4 H11 0.93(2)
C5 H13 0.975(18)
C5 H15 0.95(2)
C5 H14 0.98(2)
C6 H16 0.98(2)
C6 H18 0.98(2)
C6 H17 0.95(3)
O3 C10 1.2793(18)
O3 H9 1.26(3)
O4 C10 1.2178(17)
O5 C8 1.2927(18)
O5 H10 1.18(3)
O6 C8 1.2191(17)
C8 C10 1.554(2)

loop_
_geom_torsion_atom_site_label_1
_geom_torsion_atom_site_label_2
_geom_torsion_atom_site_label_3
_geom_torsion_atom_site_label_4
_geom_torsion
C17 N2 C14 O1 179.90(13)
C18 N2 C14 O1 0.4(2)
C17 N2 C14 N1 -0.2(2)
C18 N2 C14 N1 -179.69(14)
C5 N3 C2 O2 179.83(12)
C6 N3 C2 O2 1.76(19)
C5 N3 C2 N4 -1.4(2)
C6 N3 C2 N4 -179.45(13)
O6 C8 C10 O4 168.17(15)
O5 C8 C10 O4 -11.40(19)
O6 C8 C10 O3 -11.90(19)
O5 C8 C10 O3 168.54(12)
N1 O1 O3 O4 -8.61(6)
N4 O2 O5 O6 17.16(6)
